data_7157180
loop_
_publ_author_name
'Chen, Suo'
'Wang, Hui'
'Jiang, Wei'
'Rui, Pei-Xin'
'Hu, Xiang-Guo'

_publ_section_title
;
 Synthesis of Tri(di)fluoroethylanilines via Copper-Catalyzed Coupling
 Reaction of Tri(di)fluoroethylamine with (Hetero)Aromatic Bromides
;
_journal_name_full 'Organic &amp; Biomolecular Chemistry'
_journal_paper_doi 10.1039/C9OB02271F
_journal_year 2019
_chemical_formula_moiety C11H9F3N2
_chemical_formula_sum 'C11 H9 F3 N2'
_chemical_formula_weight 226.20
_space_group_crystal_system trigonal
_space_group_IT_number 146
_space_group_name_Hall 'R 3'
_space_group_name_H-M_alt 'R 3 :H'
_atom_sites_solution_hydrogens geom
_audit_creation_method SHELXL-2014/7
_audit_update_record
;
2019-05-09 deposited with the CCDC.	2019-11-04 downloaded from the CCDC.
;
_cell_angle_alpha 90
_cell_angle_beta 90
_cell_angle_gamma 120
_cell_formula_units_Z 9
_cell_length_a 23.510(2)
_cell_length_b 23.510(2)
_cell_length_c 4.8517(6)
_cell_measurement_reflns_used 3024
_cell_measurement_temperature 293(2)
_cell_measurement_theta_max 28.5920
_cell_measurement_theta_min 4.5410
_cell_volume 2322.4(4)
_computing_structure_refinement 'SHELXL-2014/7 (Sheldrick, 2014)'
_diffrn_ambient_temperature 293(2)
_diffrn_measured_fraction_theta_full 0.998
_diffrn_measured_fraction_theta_max 0.998
_diffrn_measurement_device_type 'SuperNova, Single source at offset/far, EosS2'
_diffrn_measurement_method '\w scans'
_diffrn_radiation_type MoK\a
_diffrn_radiation_wavelength 0.71073
_diffrn_reflns_av_R_equivalents 0.0265
_diffrn_reflns_av_unetI/netI 0.0257
_diffrn_reflns_Laue_measured_fraction_full 0.998
_diffrn_reflns_Laue_measured_fraction_max 0.998
_diffrn_reflns_limit_h_max 28
_diffrn_reflns_limit_h_min -28
_diffrn_reflns_limit_k_max 28
_diffrn_reflns_limit_k_min -28
_diffrn_reflns_limit_l_max 5
_diffrn_reflns_limit_l_min -5
_diffrn_reflns_number 4751
_diffrn_reflns_point_group_measured_fraction_full 0.998
_diffrn_reflns_point_group_measured_fraction_max 0.998
_diffrn_reflns_theta_full 25.242
_diffrn_reflns_theta_max 25.464
_diffrn_reflns_theta_min 3.466
_exptl_absorpt_coefficient_mu 0.126
_exptl_absorpt_correction_type multi-scan
_exptl_absorpt_process_details sadabs
_exptl_crystal_colour colourless
_exptl_crystal_density_diffrn 1.456
_exptl_crystal_description block
_exptl_crystal_F_000 1044
_exptl_crystal_size_max 0.150
_exptl_crystal_size_mid 0.120
_exptl_crystal_size_min 0.110
_exptl_transmission_factor_max 0.7143
_exptl_transmission_factor_min 0.6345
_refine_diff_density_max 0.216
_refine_diff_density_min -0.249
_refine_diff_density_rms 0.061
_refine_ls_abs_structure_details
;
 Flack x determined using 734 quotients [(I+)-(I-)]/[(I+)+(I-)]
 (Parsons, Flack and Wagner, Acta Cryst. B69 (2013) 249-259).
;
_refine_ls_abs_structure_Flack 0.8(5)
_refine_ls_extinction_method none
_refine_ls_goodness_of_fit_ref 1.073
_refine_ls_hydrogen_treatment constr
_refine_ls_matrix_type full
_refine_ls_number_parameters 145
_refine_ls_number_reflns 1914
_refine_ls_number_restraints 1
_refine_ls_restrained_S_all 1.073
_refine_ls_R_factor_all 0.0529
_refine_ls_R_factor_gt 0.0484
_refine_ls_shift/su_max 0.000
_refine_ls_shift/su_mean 0.000
_refine_ls_structure_factor_coef Fsqd
_refine_ls_weighting_details 'w=1/[\s^2^(Fo^2^)+(0.0848P)^2^+0.3143P] where P=(Fo^2^+2Fc^2^)/3'
_refine_ls_weighting_scheme calc
_refine_ls_wR_factor_gt 0.1255
_refine_ls_wR_factor_ref 0.1295
_reflns_Friedel_coverage 1.000
_reflns_Friedel_fraction_full 0.998
_reflns_Friedel_fraction_max 0.998
_reflns_number_gt 1728
_reflns_number_total 1914
_reflns_threshold_expression 'I > 2\s(I)'
_cod_data_source_file c9ob02271f2.cif
_cod_data_source_block WH20190409-1
_cod_original_cell_volume 2322.4(5)
_cod_database_code 7157180
_shelx_shelxl_version_number 2014/7
_shelx_space_group_comment
;
The symmetry employed for this shelxl refinement is uniquely defined
by the following loop, which should always be used as a source of
symmetry information in preference to the above space-group names.
They are only intended as comments.
;
_shelx_estimated_absorpt_t_min 0.981
_shelx_estimated_absorpt_t_max 0.986

loop_
_space_group_symop_operation_xyz
'x, y, z'
'-y, x-y, z'
'-x+y, -x, z'
'x+2/3, y+1/3, z+1/3'
'-y+2/3, x-y+1/3, z+1/3'
'-x+y+2/3, -x+1/3, z+1/3'
'x+1/3, y+2/3, z+2/3'
'-y+1/3, x-y+2/3, z+2/3'
'-x+y+1/3, -x+2/3, z+2/3'

loop_
_atom_site_label
_atom_site_type_symbol
_atom_site_fract_x
_atom_site_fract_y
_atom_site_fract_z
_atom_site_U_iso_or_equiv
_atom_site_adp_type
_atom_site_occupancy
_atom_site_site_symmetry_order
_atom_site_calc_flag
_atom_site_refinement_flags_posn
_atom_site_refinement_flags_adp
C1 C 0.04377(16) 0.22772(16) 0.2238(8) 0.0422(8) Uani 1 1 d . .
C2 C 0.04847(19) 0.28440(17) 0.3510(8) 0.0492(9) Uani 1 1 d . .
H2 H 0.0181 0.2967 0.2980 0.059 Uiso 1 1 calc R U
C3 C 0.13673(17) 0.30220(17) 0.6162(8) 0.0465(9) Uani 1 1 d . .
C4 C 0.13725(16) 0.24806(16) 0.4973(7) 0.0416(8) Uani 1 1 d . .
C5 C 0.08921(17) 0.21036(17) 0.2964(7) 0.0418(8) Uani 1 1 d . .
H5 H 0.0886 0.1742 0.2151 0.050 Uiso 1 1 calc R U
C6 C 0.18460(19) 0.2317(2) 0.5863(9) 0.0547(9) Uani 1 1 d . .
H6 H 0.1854 0.1959 0.5092 0.066 Uiso 1 1 calc R U
C7 C 0.2292(2) 0.2683(2) 0.7848(9) 0.0632(11) Uani 1 1 d . .
H7 H 0.2606 0.2577 0.8407 0.076 Uiso 1 1 calc R U
C8 C 0.2275(2) 0.3218(2) 0.9042(9) 0.0663(13) Uani 1 1 d . .
H8 H 0.2576 0.3460 1.0414 0.080 Uiso 1 1 calc R U
C9 C 0.1828(2) 0.3388(2) 0.8235(9) 0.0606(11) Uani 1 1 d . .
H9 H 0.1826 0.3745 0.9046 0.073 Uiso 1 1 calc R U
C10 C -0.0141(2) 0.1407(2) -0.1275(8) 0.0527(9) Uani 1 1 d . .
H10A H 0.0293 0.1474 -0.1668 0.063 Uiso 1 1 calc R U
H10B H -0.0338 0.1419 -0.3016 0.063 Uiso 1 1 calc R U
C11 C -0.0545(2) 0.0746(2) -0.0034(10) 0.0620(11) Uani 1 1 d . .
F1 F -0.0281(2) 0.06731(15) 0.2276(6) 0.0977(12) Uani 1 1 d . .
F2 F -0.06164(18) 0.02691(15) -0.1689(7) 0.0880(10) Uani 1 1 d . .
F3 F -0.11494(17) 0.06042(16) 0.0618(12) 0.1180(16) Uani 1 1 d . .
N1 N 0.09171(17) 0.32049(15) 0.5350(8) 0.0536(8) Uani 1 1 d . .
N2 N -0.00736(16) 0.19345(17) 0.0408(8) 0.0547(9) Uani 1 1 d . .
H2A H -0.0369 0.2047 0.0276 0.066 Uiso 1 1 calc R U

loop_
_atom_site_aniso_label
_atom_site_aniso_U_11
_atom_site_aniso_U_22
_atom_site_aniso_U_33
_atom_site_aniso_U_23
_atom_site_aniso_U_13
_atom_site_aniso_U_12
C1 0.0383(16) 0.0340(16) 0.0503(19) 0.0112(14) 0.0066(14) 0.0150(13)
C2 0.0445(19) 0.0398(17) 0.068(2) 0.0092(17) 0.0070(17) 0.0249(15)
C3 0.0473(19) 0.0371(18) 0.046(2) 0.0103(15) 0.0085(15) 0.0142(14)
C4 0.0362(16) 0.0390(16) 0.0453(18) 0.0102(14) 0.0059(14) 0.0157(13)
C5 0.0416(17) 0.0381(16) 0.0472(19) 0.0026(14) 0.0017(15) 0.0209(14)
C6 0.049(2) 0.059(2) 0.059(2) 0.0088(18) -0.0003(18) 0.0292(18)
C7 0.049(2) 0.073(3) 0.062(3) 0.013(2) -0.0032(19) 0.026(2)
C8 0.056(2) 0.061(2) 0.050(2) 0.0102(19) -0.0066(19) 0.006(2)
C9 0.064(2) 0.043(2) 0.056(2) 0.0010(18) -0.002(2) 0.0125(18)
C10 0.047(2) 0.055(2) 0.046(2) 0.0067(17) -0.0009(16) 0.0185(18)
C11 0.057(2) 0.051(2) 0.072(3) -0.002(2) 0.011(2) 0.0219(19)
F1 0.142(3) 0.0664(18) 0.0650(18) 0.0132(13) -0.0080(19) 0.0368(19)
F2 0.105(2) 0.0573(15) 0.093(2) -0.0213(14) -0.0026(17) 0.0346(15)
F3 0.0659(18) 0.0636(17) 0.209(5) 0.010(2) 0.052(2) 0.0203(15)
N1 0.059(2) 0.0379(15) 0.065(2) 0.0035(15) 0.0054(16) 0.0248(14)
N2 0.0425(16) 0.0437(16) 0.077(2) 0.0044(15) -0.0095(15) 0.0208(13)

loop_
_atom_type_symbol
_atom_type_description
_atom_type_scat_dispersion_real
_atom_type_scat_dispersion_imag
_atom_type_scat_source
C C 0.0033 0.0016 'International Tables Vol C Tables 4.2.6.8 and 6.1.1.4'
H H 0.0000 0.0000 'International Tables Vol C Tables 4.2.6.8 and 6.1.1.4'
N N 0.0061 0.0033 'International Tables Vol C Tables 4.2.6.8 and 6.1.1.4'
F F 0.0171 0.0103 'International Tables Vol C Tables 4.2.6.8 and 6.1.1.4'

loop_
_geom_angle_atom_site_label_1
_geom_angle_atom_site_label_2
_geom_angle_atom_site_label_3
_geom_angle
C5 C1 N2 124.9(3)
C5 C1 C2 117.5(3)
N2 C1 C2 117.5(3)
N1 C2 C1 125.4(3)
N1 C2 H2 117.3
C1 C2 H2 117.3
N1 C3 C4 121.3(3)
N1 C3 C9 119.1(4)
C4 C3 C9 119.6(4)
C3 C4 C6 119.1(3)
C3 C4 C5 119.0(3)
C6 C4 C5 122.0(3)
C1 C5 C4 119.2(3)
C1 C5 H5 120.4
C4 C5 H5 120.4
C7 C6 C4 120.3(4)
C7 C6 H6 119.8
C4 C6 H6 119.8
C6 C7 C8 119.9(4)
C6 C7 H7 120.1
C8 C7 H7 120.1
C9 C8 C7 121.3(4)
C9 C8 H8 119.4
C7 C8 H8 119.4
C8 C9 C3 119.9(4)
C8 C9 H9 120.1
C3 C9 H9 120.1
N2 C10 C11 114.4(3)
N2 C10 H10A 108.7
C11 C10 H10A 108.7
N2 C10 H10B 108.7
C11 C10 H10B 108.7
H10A C10 H10B 107.6
F2 C11 F3 105.5(4)
F2 C11 F1 105.8(4)
F3 C11 F1 106.0(4)
F2 C11 C10 112.7(4)
F3 C11 C10 113.8(4)
F1 C11 C10 112.4(4)
C2 N1 C3 117.6(3)
C1 N2 C10 124.1(3)
C1 N2 H2A 118.0
C10 N2 H2A 118.0

loop_
_geom_bond_atom_site_label_1
_geom_bond_atom_site_label_2
_geom_bond_distance
C1 C5 1.367(5)
C1 N2 1.384(5)
C1 C2 1.422(5)
C2 N1 1.299(5)
C2 H2 0.9300
C3 N1 1.384(5)
C3 C4 1.403(5)
C3 C9 1.412(6)
C4 C6 1.415(5)
C4 C5 1.418(5)
C5 H5 0.9300
C6 C7 1.365(6)
C6 H6 0.9300
C7 C8 1.403(8)
C7 H7 0.9300
C8 C9 1.354(7)
C8 H8 0.9300
C9 H9 0.9300
C10 N2 1.426(6)
C10 C11 1.484(6)
C10 H10A 0.9700
C10 H10B 0.9700
C11 F2 1.319(6)
C11 F3 1.326(5)
C11 F1 1.333(6)
N2 H2A 0.8600

loop_
_geom_hbond_atom_site_label_D
_geom_hbond_atom_site_label_H
_geom_hbond_atom_site_label_A
_geom_hbond_distance_DH
_geom_hbond_distance_HA
_geom_hbond_distance_DA
_geom_hbond_angle_DHA
_geom_hbond_site_symmetry_A
N2 H2A N1 0.86 2.29 3.129(5) 163.8 6_454
C9 H9 F3 0.93 2.64 3.156(6) 116.0 8
C5 H5 F1 0.93 2.64 3.123(5) 113.2 .
N2 H2A N1 0.86 2.29 3.129(5) 163.8 6_454
C9 H9 F3 0.93 2.64 3.156(6) 116.0 8
C5 H5 F1 0.93 2.64 3.123(5) 113.2 .

loop_
_geom_torsion_atom_site_label_1
_geom_torsion_atom_site_label_2
_geom_torsion_atom_site_label_3
_geom_torsion_atom_site_label_4
_geom_torsion
C5 C1 C2 N1 -1.4(5)
N2 C1 C2 N1 177.1(4)
N1 C3 C4 C6 179.6(3)
C9 C3 C4 C6 -0.6(5)
N1 C3 C4 C5 -2.0(5)
C9 C3 C4 C5 177.8(3)
N2 C1 C5 C4 -176.9(3)
C2 C1 C5 C4 1.6(5)
C3 C4 C5 C1 0.1(5)
C6 C4 C5 C1 178.4(3)
C3 C4 C6 C7 -0.1(5)
C5 C4 C6 C7 -178.5(4)
C4 C6 C7 C8 0.9(6)
C6 C7 C8 C9 -1.0(6)
C7 C8 C9 C3 0.2(6)
N1 C3 C9 C8 -179.6(4)
C4 C3 C9 C8 0.6(6)
N2 C10 C11 F2 177.7(4)
N2 C10 C11 F3 57.7(5)
N2 C10 C11 F1 -62.9(5)
C1 C2 N1 C3 -0.5(5)
C4 C3 N1 C2 2.2(5)
C9 C3 N1 C2 -177.6(4)
C5 C1 N2 C10 -9.5(5)
C2 C1 N2 C10 172.1(3)
C11 C10 N2 C1 92.4(4)
